data_2227051
loop_
_publ_author_name
'Chen, Juan'

_publ_section_title
;
 Chloridobis{<i>N</i>-[(dimethylamino)dimethylsilyl]-2,6-dimethylanilido-\k^2^<i>N</i>,<i>N</i>'}titanium(III)
;
_journal_coeditor_code RK2217
_journal_issue 8
_journal_name_full 'Acta Crystallographica Section E'
_journal_page_first m866
_journal_paper_doi 10.1107/S1600536810025092
_journal_volume 66
_journal_year 2010
_chemical_formula_iupac '[Ti (C12 H21 N2 Si)2 Cl]'
_chemical_formula_moiety 'C24 H42 Cl N4 Si2 Ti'
_chemical_formula_sum 'C24 H42 Cl N4 Si2 Ti'
_chemical_formula_weight 526.12
_chemical_name_systematic
;
Chloridobis{<i>N</i>-[(dimethylamino)dimethylsilyl]-2,6-dimethylanilido-
\k^2^<i>N</i>,<i>N</i>'}titanium(III)
;
_space_group_IT_number 15
_symmetry_cell_setting monoclinic
_symmetry_space_group_name_Hall '-C 2yc'
_symmetry_space_group_name_H-M 'C 1 2/c 1'
_atom_sites_solution_hydrogens geom
_atom_sites_solution_primary direct
_atom_sites_solution_secondary difmap
_audit_creation_method SHELXL97
_cell_angle_alpha 90.00
_cell_angle_beta 122.894(2)
_cell_angle_gamma 90.00
_cell_formula_units_Z 8
_cell_length_a 34.145(5)
_cell_length_b 9.2718(15)
_cell_length_c 20.909(3)
_cell_measurement_reflns_used 4223
_cell_measurement_temperature 213(2)
_cell_measurement_theta_max 27.563
_cell_measurement_theta_min 2.309
_cell_volume 5558.2(15)
_computing_cell_refinement '<i>SAINT</i> (Bruker, 2000)'
_computing_data_collection '<i>SMART</i> (Bruker, 2000)'
_computing_data_reduction '<i>SAINT</i> (Bruker, 2000)'
_computing_molecular_graphics '<i>SHELXTL</i> (Sheldrick, 2008)'
_computing_publication_material '<i>SHELXL97</i> (Sheldrick, 2008)'
_computing_structure_refinement '<i>SHELXL97</i> (Sheldrick, 2008)'
_computing_structure_solution '<i>SHELXS97</i> (Sheldrick, 2008)'
_diffrn_ambient_temperature 213(2)
_diffrn_measured_fraction_theta_full 0.993
_diffrn_measured_fraction_theta_max 0.993
_diffrn_measurement_device_type 'Bruker SMART area-detector diffractometer'
_diffrn_measurement_method '\f and \w scans'
_diffrn_radiation_monochromator graphite
_diffrn_radiation_source 'fine--focus sealed tube'
_diffrn_radiation_type MoK\a
_diffrn_radiation_wavelength 0.71073
_diffrn_reflns_av_R_equivalents 0.0327
_diffrn_reflns_av_sigmaI/netI 0.0490
_diffrn_reflns_limit_h_max 40
_diffrn_reflns_limit_h_min -40
_diffrn_reflns_limit_k_max 11
_diffrn_reflns_limit_k_min -6
_diffrn_reflns_limit_l_max 24
_diffrn_reflns_limit_l_min -24
_diffrn_reflns_number 10981
_diffrn_reflns_theta_full 25.01
_diffrn_reflns_theta_max 25.01
_diffrn_reflns_theta_min 1.42
_diffrn_standards_decay_% 3.91
_exptl_absorpt_coefficient_mu 0.509
_exptl_absorpt_correction_T_max 0.9275
_exptl_absorpt_correction_T_min 0.8141
_exptl_absorpt_correction_type multi-scan
_exptl_absorpt_process_details '(<i>SADABS</i>; Sheldrick, 1996)'
_exptl_crystal_colour Purple
_exptl_crystal_density_diffrn 1.258
_exptl_crystal_density_method 'not measured'
_exptl_crystal_description Block
_exptl_crystal_F_000 2248
_exptl_crystal_size_max 0.40
_exptl_crystal_size_mid 0.30
_exptl_crystal_size_min 0.15
_refine_diff_density_max 0.472
_refine_diff_density_min -0.481
_refine_ls_extinction_method none
_refine_ls_goodness_of_fit_ref 1.167
_refine_ls_hydrogen_treatment constr
_refine_ls_matrix_type full
_refine_ls_number_parameters 289
_refine_ls_number_reflns 4866
_refine_ls_number_restraints 0
_refine_ls_restrained_S_all 1.167
_refine_ls_R_factor_all 0.0782
_refine_ls_R_factor_gt 0.0715
_refine_ls_shift/su_max 0.001
_refine_ls_shift/su_mean 0.000
_refine_ls_structure_factor_coef Fsqd
_refine_ls_weighting_details 'calc w=1/[\s^2^(Fo^2^)+(0.0620P)^2^+21.4919P] where P=(Fo^2^+2Fc^2^)/3'
_refine_ls_weighting_scheme calc
_refine_ls_wR_factor_gt 0.1639
_refine_ls_wR_factor_ref 0.1678
_reflns_number_gt 4473
_reflns_number_total 4866
_reflns_threshold_expression I>2\s(I)
_cod_data_source_file rk2217.cif
_cod_data_source_block I
_cod_original_sg_symbol_H-M 'C 2/c'
_cod_database_code 2227051
_cod_database_fobs_code 2227051

loop_
_symmetry_equiv_pos_as_xyz
'x, y, z'
'-x, y, -z+1/2'
'x+1/2, y+1/2, z'
'-x+1/2, y+1/2, -z+1/2'
'-x, -y, -z'
'x, -y, z-1/2'
'-x+1/2, -y+1/2, -z'
'x+1/2, -y+1/2, z-1/2'

loop_
_atom_site_type_symbol
_atom_site_label
_atom_site_fract_x
_atom_site_fract_y
_atom_site_fract_z
_atom_site_U_iso_or_equiv
_atom_site_adp_type
_atom_site_calc_flag
_atom_site_refinement_flags
_atom_site_occupancy
_atom_site_disorder_assembly
_atom_site_disorder_group
Ti Ti1 0.15222(2) 0.34275(8) 0.06414(4) 0.0231(2) Uani d . 1 . .
Si Si1 0.14374(4) 0.45890(13) 0.18120(7) 0.0284(3) Uani d . 1 . .
Si Si2 0.12637(4) 0.23530(14) -0.08132(7) 0.0291(3) Uani d . 1 . .
Cl Cl1 0.23284(4) 0.30582(13) 0.13779(7) 0.0399(3) Uani d . 1 . .
N N1 0.12378(11) 0.3088(4) 0.12435(18) 0.0249(7) Uani d . 1 . .
N N2 0.15461(11) 0.5585(4) 0.11873(19) 0.0278(8) Uani d . 1 . .
N N3 0.12846(11) 0.4008(4) -0.04285(18) 0.0266(8) Uani d . 1 . .
N N4 0.13576(12) 0.1310(4) -0.0022(2) 0.0302(8) Uani d . 1 . .
C C1 0.09894(14) 0.1945(4) 0.1318(2) 0.0255(9) Uani d . 1 . .
C C2 0.12258(15) 0.0776(5) 0.1805(2) 0.0310(10) Uani d . 1 . .
C C3 0.0969(2) -0.0339(5) 0.1844(3) 0.0461(13) Uani d . 1 . .
H H3A 0.1126 -0.1127 0.2166 0.055 Uiso calc R 1 . .
C C4 0.0490(2) -0.0317(6) 0.1420(3) 0.0547(15) Uani d . 1 . .
H H4A 0.0321 -0.1075 0.1460 0.066 Uiso calc R 1 . .
C C5 0.02597(18) 0.0816(6) 0.0941(3) 0.0492(14) Uani d . 1 . .
H H5A -0.0068 0.0823 0.0649 0.059 Uiso calc R 1 . .
C C6 0.04990(15) 0.1948(5) 0.0877(3) 0.0347(10) Uani d . 1 . .
C C7 0.17487(16) 0.0709(5) 0.2274(3) 0.0430(12) Uani d . 1 . .
H H7A 0.1849 -0.0171 0.2572 0.064 Uiso calc R 1 . .
H H7B 0.1871 0.1536 0.2612 0.064 Uiso calc R 1 . .
H H7C 0.1864 0.0719 0.1940 0.064 Uiso calc R 1 . .
C C8 0.02325(15) 0.3130(6) 0.0313(3) 0.0456(13) Uani d . 1 . .
H H8A -0.0099 0.2956 0.0064 0.068 Uiso calc R 1 . .
H H8B 0.0314 0.3148 -0.0065 0.068 Uiso calc R 1 . .
H H8C 0.0311 0.4050 0.0576 0.068 Uiso calc R 1 . .
C C9 0.10009(19) 0.5429(6) 0.1969(3) 0.0472(13) Uani d . 1 . .
H H9A 0.1148 0.5659 0.2504 0.071 Uiso calc R 1 . .
H H9B 0.0746 0.4760 0.1814 0.071 Uiso calc R 1 . .
H H9C 0.0882 0.6305 0.1669 0.071 Uiso calc R 1 . .
C C10 0.19967(18) 0.4424(6) 0.2747(3) 0.0453(12) Uani d . 1 . .
H H10A 0.1962 0.4827 0.3142 0.068 Uiso calc R 1 . .
H H10B 0.2238 0.4945 0.2734 0.068 Uiso calc R 1 . .
H H10C 0.2082 0.3415 0.2856 0.068 Uiso calc R 1 . .
C C11 0.11430(17) 0.6473(5) 0.0631(3) 0.0384(11) Uani d . 1 . .
H H11A 0.1152 0.7391 0.0861 0.058 Uiso calc R 1 . .
H H11B 0.0856 0.5973 0.0481 0.058 Uiso calc R 1 . .
H H11C 0.1157 0.6639 0.0186 0.058 Uiso calc R 1 . .
C C12 0.19724(17) 0.6475(5) 0.1534(3) 0.0409(11) Uani d . 1 . .
H H12A 0.1927 0.7351 0.1740 0.061 Uiso calc R 1 . .
H H12B 0.2038 0.6722 0.1150 0.061 Uiso calc R 1 . .
H H12C 0.2233 0.5937 0.1941 0.061 Uiso calc R 1 . .
C C13 0.12235(15) 0.5317(5) -0.0824(2) 0.0293(10) Uani d . 1 . .
C C14 0.07746(16) 0.5910(5) -0.1291(2) 0.0354(11) Uani d . 1 . .
C C15 0.0718(2) 0.7169(6) -0.1689(3) 0.0481(13) Uani d . 1 . .
H H15A 0.0418 0.7561 -0.2004 0.058 Uiso calc R 1 . .
C C16 0.1094(2) 0.7862(6) -0.1633(3) 0.0550(15) Uani d . 1 . .
H H16A 0.1050 0.8702 -0.1916 0.066 Uiso calc R 1 . .
C C17 0.1533(2) 0.7303(5) -0.1156(3) 0.0440(12) Uani d . 1 . .
H H17A 0.1790 0.7789 -0.1104 0.053 Uiso calc R 1 . .
C C18 0.16069(17) 0.6047(5) -0.0751(3) 0.0357(11) Uani d . 1 . .
C C19 0.03519(16) 0.5235(6) -0.1355(3) 0.0473(13) Uani d . 1 . .
H H19A 0.0077 0.5798 -0.1702 0.071 Uiso calc R 1 . .
H H19B 0.0395 0.5215 -0.0857 0.071 Uiso calc R 1 . .
H H19C 0.0313 0.4258 -0.1547 0.071 Uiso calc R 1 . .
C C20 0.20968(17) 0.5505(6) -0.0233(3) 0.0490(13) Uani d . 1 . .
H H20A 0.2311 0.6145 -0.0262 0.074 Uiso calc R 1 . .
H H20B 0.2122 0.4543 -0.0388 0.074 Uiso calc R 1 . .
H H20C 0.2173 0.5478 0.0287 0.074 Uiso calc R 1 . .
C C21 0.17307(18) 0.1982(6) -0.0987(3) 0.0476(13) Uani d . 1 . .
H H21A 0.1593 0.1624 -0.1502 0.071 Uiso calc R 1 . .
H H21B 0.1942 0.1264 -0.0628 0.071 Uiso calc R 1 . .
H H21C 0.1901 0.2864 -0.0924 0.071 Uiso calc R 1 . .
C C22 0.06979(18) 0.1932(6) -0.1711(3) 0.0499(13) Uani d . 1 . .
H H22A 0.0756 0.1580 -0.2089 0.075 Uiso calc R 1 . .
H H22B 0.0509 0.2799 -0.1900 0.075 Uiso calc R 1 . .
H H22C 0.0535 0.1200 -0.1612 0.075 Uiso calc R 1 . .
C C23 0.17362(19) 0.0209(6) 0.0299(3) 0.0484(13) Uani d . 1 . .
H H23A 0.1629 -0.0638 -0.0026 0.073 Uiso calc R 1 . .
H H23B 0.1819 -0.0059 0.0806 0.073 Uiso calc R 1 . .
H H23C 0.2007 0.0606 0.0325 0.073 Uiso calc R 1 . .
C C24 0.09293(18) 0.0616(6) -0.0162(3) 0.0447(13) Uani d . 1 . .
H H24A 0.0875 -0.0273 -0.0443 0.067 Uiso calc R 1 . .
H H24B 0.0667 0.1260 -0.0455 0.067 Uiso calc R 1 . .
H H24C 0.0965 0.0403 0.0321 0.067 Uiso calc R 1 . .

loop_
_atom_site_aniso_label
_atom_site_aniso_U_11
_atom_site_aniso_U_22
_atom_site_aniso_U_33
_atom_site_aniso_U_12
_atom_site_aniso_U_13
_atom_site_aniso_U_23
Ti1 0.0230(4) 0.0245(4) 0.0225(4) -0.0011(3) 0.0128(3) 0.0006(3)
Si1 0.0335(6) 0.0254(6) 0.0285(6) -0.0036(5) 0.0184(5) -0.0021(5)
Si2 0.0284(6) 0.0325(7) 0.0267(6) -0.0002(5) 0.0153(5) -0.0005(5)
Cl1 0.0239(5) 0.0453(7) 0.0430(7) 0.0024(5) 0.0133(5) 0.0003(5)
N1 0.0232(17) 0.0258(19) 0.0262(17) -0.0005(14) 0.0138(15) 0.0010(15)
N2 0.0294(18) 0.0220(19) 0.0297(18) -0.0025(15) 0.0146(16) -0.0010(15)
N3 0.0267(18) 0.0282(19) 0.0234(17) -0.0012(15) 0.0126(15) 0.0037(15)
N4 0.035(2) 0.0255(19) 0.0329(19) -0.0025(16) 0.0204(17) -0.0018(16)
C1 0.033(2) 0.024(2) 0.026(2) -0.0014(18) 0.0208(19) -0.0013(18)
C2 0.042(3) 0.025(2) 0.028(2) -0.0020(19) 0.021(2) -0.0024(19)
C3 0.069(4) 0.030(3) 0.038(3) -0.007(2) 0.028(3) 0.001(2)
C4 0.072(4) 0.044(3) 0.056(3) -0.030(3) 0.039(3) -0.002(3)
C5 0.039(3) 0.061(4) 0.047(3) -0.024(3) 0.023(2) -0.005(3)
C6 0.034(2) 0.038(3) 0.036(2) -0.005(2) 0.022(2) -0.004(2)
C7 0.048(3) 0.034(3) 0.040(3) 0.012(2) 0.019(2) 0.011(2)
C8 0.023(2) 0.052(3) 0.052(3) 0.003(2) 0.014(2) 0.003(3)
C9 0.065(3) 0.037(3) 0.060(3) -0.003(3) 0.047(3) -0.011(3)
C10 0.055(3) 0.039(3) 0.031(2) -0.012(2) 0.017(2) -0.004(2)
C11 0.046(3) 0.030(3) 0.038(3) 0.005(2) 0.023(2) 0.006(2)
C12 0.042(3) 0.033(3) 0.046(3) -0.012(2) 0.022(2) -0.007(2)
C13 0.039(2) 0.029(2) 0.020(2) 0.0034(19) 0.0163(19) 0.0016(18)
C14 0.046(3) 0.035(3) 0.026(2) 0.007(2) 0.020(2) 0.002(2)
C15 0.060(3) 0.044(3) 0.034(3) 0.021(3) 0.022(3) 0.012(2)
C16 0.097(5) 0.031(3) 0.054(3) 0.008(3) 0.052(4) 0.011(3)
C17 0.068(4) 0.029(3) 0.051(3) -0.003(2) 0.043(3) -0.002(2)
C18 0.048(3) 0.032(3) 0.035(2) -0.005(2) 0.028(2) -0.005(2)
C19 0.039(3) 0.055(3) 0.042(3) 0.016(2) 0.018(2) 0.008(3)
C20 0.043(3) 0.050(3) 0.057(3) -0.018(2) 0.029(3) -0.003(3)
C21 0.054(3) 0.049(3) 0.054(3) -0.001(3) 0.039(3) -0.003(3)
C22 0.046(3) 0.053(3) 0.039(3) -0.002(3) 0.015(2) -0.010(3)
C23 0.062(3) 0.036(3) 0.044(3) 0.017(2) 0.026(3) 0.007(2)
C24 0.060(3) 0.042(3) 0.047(3) -0.023(3) 0.039(3) -0.015(2)

loop_
_atom_type_symbol
_atom_type_description
_atom_type_scat_dispersion_real
_atom_type_scat_dispersion_imag
_atom_type_scat_source
C C 0.0033 0.0016 'International Tables Vol C Tables 4.2.6.8 and 6.1.1.4'
H H 0.0000 0.0000 'International Tables Vol C Tables 4.2.6.8 and 6.1.1.4'
N N 0.0061 0.0033 'International Tables Vol C Tables 4.2.6.8 and 6.1.1.4'
Si Si 0.0817 0.0704 'International Tables Vol C Tables 4.2.6.8 and 6.1.1.4'
Ti Ti 0.2776 0.4457 'International Tables Vol C Tables 4.2.6.8 and 6.1.1.4'
Cl Cl 0.1484 0.1585 'International Tables Vol C Tables 4.2.6.8 and 6.1.1.4'

loop_
_geom_angle_atom_site_label_1
_geom_angle_atom_site_label_2
_geom_angle_atom_site_label_3
_geom_angle_site_symmetry_1
_geom_angle_site_symmetry_3
_geom_angle
_geom_angle_publ_flag
N1 Ti1 N3 . . 135.36(14) ?
N1 Ti1 N2 . . 73.69(13) ?
N3 Ti1 N2 . . 101.94(14) ?
N1 Ti1 N4 . . 101.77(13) ?
N3 Ti1 N4 . . 74.68(14) ?
N2 Ti1 N4 . . 169.84(13) ?
N1 Ti1 Cl1 . . 111.41(10) ?
N3 Ti1 Cl1 . . 113.23(10) ?
N2 Ti1 Cl1 . . 95.13(9) ?
N4 Ti1 Cl1 . . 95.00(10) ?
N3 Ti1 Si1 . . 134.19(11) ?
N4 Ti1 Si1 . . 138.01(9) ?
Cl1 Ti1 Si1 . . 97.07(5) ?
N1 Ti1 Si2 . . 130.26(10) ?
N2 Ti1 Si2 . . 138.34(9) ?
Cl1 Ti1 Si2 . . 102.91(4) ?
Si1 Ti1 Si2 . . 159.95(4) ?
N1 Si1 N2 . . 94.26(16) ?
N1 Si1 C10 . . 117.3(2) ?
N2 Si1 C10 . . 108.0(2) ?
N1 Si1 C9 . . 114.0(2) ?
N2 Si1 C9 . . 114.5(2) ?
C10 Si1 C9 . . 108.3(2) ?
C10 Si1 Ti1 . . 110.52(18) ?
C9 Si1 Ti1 . . 141.20(18) ?
N3 Si2 N4 . . 96.25(16) ?
N3 Si2 C21 . . 116.0(2) ?
N4 Si2 C21 . . 109.9(2) ?
N3 Si2 C22 . . 114.6(2) ?
N4 Si2 C22 . . 112.7(2) ?
C21 Si2 C22 . . 107.2(2) ?
C21 Si2 Ti1 . . 118.36(18) ?
C22 Si2 Ti1 . . 134.44(18) ?
C1 N1 Si1 . . 124.5(3) ?
C1 N1 Ti1 . . 135.6(3) ?
Si1 N1 Ti1 . . 99.43(16) ?
C12 N2 C11 . . 108.9(4) ?
C12 N2 Si1 . . 117.9(3) ?
C11 N2 Si1 . . 112.8(3) ?
C12 N2 Ti1 . . 119.6(3) ?
C11 N2 Ti1 . . 109.2(3) ?
Si1 N2 Ti1 . . 87.02(14) ?
C13 N3 Si2 . . 122.5(3) ?
C13 N3 Ti1 . . 136.5(3) ?
Si2 N3 Ti1 . . 99.94(17) ?
C24 N4 C23 . . 108.3(4) ?
C24 N4 Si2 . . 113.1(3) ?
C23 N4 Si2 . . 117.5(3) ?
C24 N4 Ti1 . . 112.7(3) ?
C23 N4 Ti1 . . 116.6(3) ?
Si2 N4 Ti1 . . 87.61(15) ?
C2 C1 C6 . . 119.2(4) ?
C2 C1 N1 . . 121.0(4) ?
C6 C1 N1 . . 119.8(4) ?
C3 C2 C1 . . 119.0(4) ?
C3 C2 C7 . . 119.8(4) ?
C1 C2 C7 . . 121.2(4) ?
C4 C3 C2 . . 121.4(5) ?
C4 C3 H3A . . 119.3 ?
C2 C3 H3A . . 119.3 ?
C5 C4 C3 . . 119.5(5) ?
C5 C4 H4A . . 120.2 ?
C3 C4 H4A . . 120.2 ?
C4 C5 C6 . . 121.4(5) ?
C4 C5 H5A . . 119.3 ?
C6 C5 H5A . . 119.3 ?
C5 C6 C1 . . 119.4(5) ?
C5 C6 C8 . . 119.5(4) ?
C1 C6 C8 . . 121.0(4) ?
C2 C7 H7A . . 109.5 ?
C2 C7 H7B . . 109.5 ?
H7A C7 H7B . . 109.5 ?
C2 C7 H7C . . 109.5 ?
H7A C7 H7C . . 109.5 ?
H7B C7 H7C . . 109.5 ?
C6 C8 H8A . . 109.5 ?
C6 C8 H8B . . 109.5 ?
H8A C8 H8B . . 109.5 ?
C6 C8 H8C . . 109.5 ?
H8A C8 H8C . . 109.5 ?
H8B C8 H8C . . 109.5 ?
Si1 C9 H9A . . 109.5 ?
Si1 C9 H9B . . 109.5 ?
H9A C9 H9B . . 109.5 ?
Si1 C9 H9C . . 109.5 ?
H9A C9 H9C . . 109.5 ?
H9B C9 H9C . . 109.5 ?
Si1 C10 H10A . . 109.5 ?
Si1 C10 H10B . . 109.5 ?
H10A C10 H10B . . 109.5 ?
Si1 C10 H10C . . 109.5 ?
H10A C10 H10C . . 109.5 ?
H10B C10 H10C . . 109.5 ?
N2 C11 H11A . . 109.5 ?
N2 C11 H11B . . 109.5 ?
H11A C11 H11B . . 109.5 ?
N2 C11 H11C . . 109.5 ?
H11A C11 H11C . . 109.5 ?
H11B C11 H11C . . 109.5 ?
N2 C12 H12A . . 109.5 ?
N2 C12 H12B . . 109.5 ?
H12A C12 H12B . . 109.5 ?
N2 C12 H12C . . 109.5 ?
H12A C12 H12C . . 109.5 ?
H12B C12 H12C . . 109.5 ?
C18 C13 C14 . . 119.1(4) ?
C18 C13 N3 . . 121.0(4) ?
C14 C13 N3 . . 119.9(4) ?
C15 C14 C13 . . 119.4(5) ?
C15 C14 C19 . . 118.8(4) ?
C13 C14 C19 . . 121.9(4) ?
C16 C15 C14 . . 121.3(5) ?
C16 C15 H15A . . 119.3 ?
C14 C15 H15A . . 119.3 ?
C17 C16 C15 . . 118.9(5) ?
C17 C16 H16A . . 120.6 ?
C15 C16 H16A . . 120.6 ?
C16 C17 C18 . . 121.9(5) ?
C16 C17 H17A . . 119.1 ?
C18 C17 H17A . . 119.1 ?
C17 C18 C13 . . 119.4(5) ?
C17 C18 C20 . . 119.1(4) ?
C13 C18 C20 . . 121.6(4) ?
C14 C19 H19A . . 109.5 ?
C14 C19 H19B . . 109.5 ?
H19A C19 H19B . . 109.5 ?
C14 C19 H19C . . 109.5 ?
H19A C19 H19C . . 109.5 ?
H19B C19 H19C . . 109.5 ?
C18 C20 H20A . . 109.5 ?
C18 C20 H20B . . 109.5 ?
H20A C20 H20B . . 109.5 ?
C18 C20 H20C . . 109.5 ?
H20A C20 H20C . . 109.5 ?
H20B C20 H20C . . 109.5 ?
Si2 C21 H21A . . 109.5 ?
Si2 C21 H21B . . 109.5 ?
H21A C21 H21B . . 109.5 ?
Si2 C21 H21C . . 109.5 ?
H21A C21 H21C . . 109.5 ?
H21B C21 H21C . . 109.5 ?
Si2 C22 H22A . . 109.5 ?
Si2 C22 H22B . . 109.5 ?
H22A C22 H22B . . 109.5 ?
Si2 C22 H22C . . 109.5 ?
H22A C22 H22C . . 109.5 ?
H22B C22 H22C . . 109.5 ?
N4 C23 H23A . . 109.5 ?
N4 C23 H23B . . 109.5 ?
H23A C23 H23B . . 109.5 ?
N4 C23 H23C . . 109.5 ?
H23A C23 H23C . . 109.5 ?
H23B C23 H23C . . 109.5 ?
N4 C24 H24A . . 109.5 ?
N4 C24 H24B . . 109.5 ?
H24A C24 H24B . . 109.5 ?
N4 C24 H24C . . 109.5 ?
H24A C24 H24C . . 109.5 ?
H24B C24 H24C . . 109.5 ?

loop_
_geom_bond_atom_site_label_1
_geom_bond_atom_site_label_2
_geom_bond_site_symmetry_2
_geom_bond_distance
_geom_bond_publ_flag
Ti1 N1 . 1.989(3) y
Ti1 N3 . 1.995(3) y
Ti1 N2 . 2.282(4) y
Ti1 N4 . 2.291(4) y
Ti1 Cl1 . 2.3374(13) y
Si1 N1 . 1.713(4) ?
Si1 N2 . 1.795(4) ?
Si1 C10 . 1.855(5) ?
Si1 C9 . 1.861(5) ?
Si2 N3 . 1.716(4) ?
Si2 N4 . 1.789(4) ?
Si2 C21 . 1.851(5) ?
Si2 C22 . 1.863(5) ?
N1 C1 . 1.418(5) ?
N2 C12 . 1.476(5) ?
N2 C11 . 1.479(6) ?
N3 C13 . 1.419(5) ?
N4 C24 . 1.474(6) ?
N4 C23 . 1.490(6) ?
C1 C2 . 1.403(6) ?
C1 C6 . 1.406(6) ?
C2 C3 . 1.387(6) ?
C2 C7 . 1.500(6) ?
C3 C4 . 1.374(8) ?
C3 H3A . 0.9400 ?
C4 C5 . 1.367(8) ?
C4 H4A . 0.9400 ?
C5 C6 . 1.381(6) ?
C5 H5A . 0.9400 ?
C6 C8 . 1.501(7) ?
C7 H7A . 0.9700 ?
C7 H7B . 0.9700 ?
C7 H7C . 0.9700 ?
C8 H8A . 0.9700 ?
C8 H8B . 0.9700 ?
C8 H8C . 0.9700 ?
C9 H9A . 0.9700 ?
C9 H9B . 0.9700 ?
C9 H9C . 0.9700 ?
C10 H10A . 0.9700 ?
C10 H10B . 0.9700 ?
C10 H10C . 0.9700 ?
C11 H11A . 0.9700 ?
C11 H11B . 0.9700 ?
C11 H11C . 0.9700 ?
C12 H12A . 0.9700 ?
C12 H12B . 0.9700 ?
C12 H12C . 0.9700 ?
C13 C18 . 1.406(6) ?
C13 C14 . 1.407(6) ?
C14 C15 . 1.386(7) ?
C14 C19 . 1.511(7) ?
C15 C16 . 1.383(8) ?
C15 H15A . 0.9400 ?
C16 C17 . 1.374(8) ?
C16 H16A . 0.9400 ?
C17 C18 . 1.380(7) ?
C17 H17A . 0.9400 ?
C18 C20 . 1.502(7) ?
C19 H19A . 0.9700 ?
C19 H19B . 0.9700 ?
C19 H19C . 0.9700 ?
C20 H20A . 0.9700 ?
C20 H20B . 0.9700 ?
C20 H20C . 0.9700 ?
C21 H21A . 0.9700 ?
C21 H21B . 0.9700 ?
C21 H21C . 0.9700 ?
C22 H22A . 0.9700 ?
C22 H22B . 0.9700 ?
C22 H22C . 0.9700 ?
C23 H23A . 0.9700 ?
C23 H23B . 0.9700 ?
C23 H23C . 0.9700 ?
C24 H24A . 0.9700 ?
C24 H24B . 0.9700 ?
C24 H24C . 0.9700 ?
